data_7238455
loop_
_publ_author_name
'Coombs, Benjamin A.'
'Rutter, Simon R.'
'Goeta, Andr\'es E.'
'Sparkes, Hazel A.'
'Batsanov, Andrei S.'
'Beeby, Andrew'

_publ_section_title
;
 2,5-bis(Arylethynyl)thienyl systems: Preparation and photophysical
 properties. Part II
;
_journal_issue 5
_journal_name_full 'RSC Advances'
_journal_page_first 1870
_journal_paper_doi 10.1039/c1ra00728a
_journal_volume 2
_journal_year 2012
_chemical_formula_sum 'C22 H14 O2 S'
_chemical_formula_weight 342.39
_chemical_name_systematic
;
5,7-Bis-phenylethynyl-2,3-dihydro-thieno[3,4-b][1,4]dioxine
;
_space_group_IT_number 14
_space_group_name_Hall '-P 2ybc'
_space_group_name_H-M_alt 'P 1 21/c 1'
_symmetry_cell_setting monoclinic
_symmetry_space_group_name_H-M 'P 1 21/c 1'
_atom_sites_solution_hydrogens difmap
_atom_sites_solution_primary direct
_atom_sites_solution_secondary difmap
_audit_creation_method SHELXL-97
_cell_angle_alpha 90.00
_cell_angle_beta 93.0350(10)
_cell_angle_gamma 90.00
_cell_formula_units_Z 4
_cell_length_a 13.2880(3)
_cell_length_b 5.61860(10)
_cell_length_c 22.5335(5)
_cell_measurement_reflns_used 8980
_cell_measurement_temperature 120(2)
_cell_measurement_theta_max 30.43
_cell_measurement_theta_min 2.31
_cell_volume 1679.99(6)
_computing_structure_refinement 'SHELXL-97 (Sheldrick, 1997)'
_computing_structure_solution 'SHELXS-97 (Sheldrick, 1990)'
_diffrn_ambient_temperature 120(2)
_diffrn_measured_fraction_theta_full 0.941
_diffrn_measured_fraction_theta_max 0.941
_diffrn_measurement_device_type 'Bruker SMART-1K CCD Diffractometer'
_diffrn_measurement_method \w
_diffrn_radiation_monochromator graphite
_diffrn_radiation_source 'fine-focus sealed tube'
_diffrn_radiation_type MoK\a
_diffrn_radiation_wavelength 0.71073
_diffrn_reflns_av_R_equivalents 0.0366
_diffrn_reflns_av_sigmaI/netI 0.0364
_diffrn_reflns_limit_h_max 18
_diffrn_reflns_limit_h_min -18
_diffrn_reflns_limit_k_max 7
_diffrn_reflns_limit_k_min -8
_diffrn_reflns_limit_l_max 31
_diffrn_reflns_limit_l_min -31
_diffrn_reflns_number 18746
_diffrn_reflns_theta_full 30.47
_diffrn_reflns_theta_max 30.47
_diffrn_reflns_theta_min 1.53
_diffrn_standards_decay_% 0
_diffrn_standards_number 0
_exptl_absorpt_coefficient_mu 0.204
_exptl_absorpt_correction_type none
_exptl_crystal_colour colourless
_exptl_crystal_density_diffrn 1.354
_exptl_crystal_density_method 'not measured'
_exptl_crystal_description needle
_exptl_crystal_F_000 712
_exptl_crystal_size_max 0.50
_exptl_crystal_size_mid 0.16
_exptl_crystal_size_min 0.10
_refine_diff_density_max 0.315
_refine_diff_density_min -0.252
_refine_diff_density_rms 0.048
_refine_ls_extinction_method none
_refine_ls_goodness_of_fit_ref 1.025
_refine_ls_hydrogen_treatment refall
_refine_ls_matrix_type full
_refine_ls_number_parameters 282
_refine_ls_number_reflns 4792
_refine_ls_number_restraints 0
_refine_ls_restrained_S_all 1.025
_refine_ls_R_factor_all 0.0612
_refine_ls_R_factor_gt 0.0413
_refine_ls_shift/su_max 0.001
_refine_ls_shift/su_mean 0.000
_refine_ls_structure_factor_coef Fsqd
_refine_ls_weighting_details 'calc w=1/[\s^2^(Fo^2^)+(0.0413P)^2^+0.5734P] where P=(Fo^2^+2Fc^2^)/3'
_refine_ls_weighting_scheme calc
_refine_ls_wR_factor_gt 0.0895
_refine_ls_wR_factor_ref 0.0969
_reflns_number_gt 3701
_reflns_number_total 4792
_reflns_threshold_expression >2sigma(I)
_cod_data_source_file c1ra00728a.txt
_cod_data_source_block 04srv045
_cod_original_sg_symbol_H-M 'P 21/c'
_cod_database_code 7238455

loop_
_symmetry_equiv_pos_as_xyz
'x, y, z'
'-x, y+1/2, -z+1/2'
'-x, -y, -z'
'x, -y-1/2, z-1/2'

loop_
_atom_site_label
_atom_site_type_symbol
_atom_site_fract_x
_atom_site_fract_y
_atom_site_fract_z
_atom_site_U_iso_or_equiv
_atom_site_adp_type
_atom_site_occupancy
_atom_site_symmetry_multiplicity
_atom_site_calc_flag
S1 S 0.12881(3) 0.25861(6) 0.400447(14) 0.02288(9) Uani 1 1 d
O1 O 0.07596(7) 0.70924(17) 0.27174(4) 0.0245(2) Uani 1 1 d
C1 C 0.07313(10) 0.5043(2) 0.36524(6) 0.0209(3) Uani 1 1 d
O2 O 0.22311(8) 0.35045(19) 0.24181(4) 0.0273(2) Uani 1 1 d
C2 C 0.10736(10) 0.5325(2) 0.30927(6) 0.0200(3) Uani 1 1 d
C3 C 0.10507(12) 0.6647(3) 0.21148(6) 0.0279(3) Uani 1 1 d
H31 H 0.0998(12) 0.823(3) 0.1917(7) 0.026(4) Uiso 1 1 d
H32 H 0.0586(13) 0.547(3) 0.1916(7) 0.032(4) Uiso 1 1 d
C4 C 0.21141(12) 0.5748(3) 0.21102(6) 0.0277(3) Uani 1 1 d
H42 H 0.2297(12) 0.549(3) 0.1706(7) 0.028(4) Uiso 1 1 d
H41 H 0.2602(13) 0.688(3) 0.2305(7) 0.033(5) Uiso 1 1 d
C5 C 0.17892(10) 0.3574(2) 0.29490(6) 0.0210(3) Uani 1 1 d
C6 C 0.19900(10) 0.1953(2) 0.33951(6) 0.0223(3) Uani 1 1 d
C11 C -0.00336(10) 0.6352(2) 0.39232(6) 0.0217(3) Uani 1 1 d
C12 C -0.06977(10) 0.7399(2) 0.41505(6) 0.0222(3) Uani 1 1 d
C13 C -0.15242(10) 0.8567(2) 0.44173(5) 0.0206(3) Uani 1 1 d
C14 C -0.24760(11) 0.7497(3) 0.43894(6) 0.0243(3) Uani 1 1 d
H14 H -0.2575(12) 0.603(3) 0.4195(7) 0.031(4) Uiso 1 1 d
C15 C -0.32768(11) 0.8551(3) 0.46579(7) 0.0283(3) Uani 1 1 d
H15 H -0.3917(13) 0.776(3) 0.4633(8) 0.034(5) Uiso 1 1 d
C16 C -0.31368(12) 1.0692(3) 0.49605(6) 0.0286(3) Uani 1 1 d
H16 H -0.3693(13) 1.145(3) 0.5145(7) 0.034(5) Uiso 1 1 d
C17 C -0.22001(12) 1.1789(3) 0.49834(6) 0.0277(3) Uani 1 1 d
H17 H -0.2097(13) 1.326(3) 0.5191(8) 0.037(5) Uiso 1 1 d
C18 C -0.13949(11) 1.0756(3) 0.47106(6) 0.0238(3) Uani 1 1 d
H18 H -0.0755(13) 1.153(3) 0.4727(7) 0.032(4) Uiso 1 1 d
C21 C 0.27185(11) 0.0114(3) 0.34117(6) 0.0240(3) Uani 1 1 d
C22 C 0.33638(11) -0.1379(3) 0.34462(6) 0.0249(3) Uani 1 1 d
C23 C 0.41575(10) -0.3109(2) 0.35038(6) 0.0226(3) Uani 1 1 d
C24 C 0.40930(11) -0.5007(3) 0.39008(6) 0.0251(3) Uani 1 1 d
H24 H 0.3505(13) -0.516(3) 0.4123(7) 0.035(5) Uiso 1 1 d
C25 C 0.48651(11) -0.6659(3) 0.39576(7) 0.0272(3) Uani 1 1 d
H25 H 0.4818(13) -0.795(3) 0.4218(8) 0.040(5) Uiso 1 1 d
C26 C 0.57053(11) -0.6455(3) 0.36223(7) 0.0271(3) Uani 1 1 d
H26 H 0.6213(13) -0.764(3) 0.3660(8) 0.033(5) Uiso 1 1 d
C27 C 0.57795(11) -0.4566(3) 0.32272(6) 0.0276(3) Uani 1 1 d
H27 H 0.6360(13) -0.438(3) 0.3004(7) 0.036(5) Uiso 1 1 d
C28 C 0.50124(11) -0.2893(3) 0.31675(6) 0.0263(3) Uani 1 1 d
H28 H 0.5083(13) -0.155(3) 0.2895(8) 0.037(5) Uiso 1 1 d

loop_
_atom_site_aniso_label
_atom_site_aniso_U_11
_atom_site_aniso_U_22
_atom_site_aniso_U_33
_atom_site_aniso_U_23
_atom_site_aniso_U_13
_atom_site_aniso_U_12
S1 0.02539(18) 0.02376(17) 0.01963(15) 0.00189(13) 0.00243(12) 0.00104(14)
O1 0.0283(5) 0.0253(5) 0.0201(4) 0.0030(4) 0.0030(4) 0.0061(4)
C1 0.0209(6) 0.0210(7) 0.0207(6) -0.0012(5) 0.0013(5) -0.0004(5)
O2 0.0283(5) 0.0325(6) 0.0218(5) 0.0000(4) 0.0074(4) 0.0067(4)
C2 0.0188(6) 0.0210(6) 0.0201(6) -0.0002(5) -0.0003(5) -0.0008(5)
C3 0.0309(8) 0.0339(8) 0.0188(6) 0.0030(6) 0.0019(5) 0.0021(7)
C4 0.0310(8) 0.0338(8) 0.0187(6) 0.0013(6) 0.0050(6) -0.0010(7)
C5 0.0192(6) 0.0243(7) 0.0194(6) -0.0027(5) 0.0019(5) 0.0000(5)
C6 0.0213(7) 0.0234(7) 0.0220(6) -0.0022(5) 0.0013(5) 0.0014(5)
C11 0.0237(7) 0.0231(7) 0.0184(6) -0.0010(5) 0.0015(5) -0.0023(6)
C12 0.0256(7) 0.0220(6) 0.0190(6) 0.0007(5) 0.0012(5) -0.0001(6)
C13 0.0250(7) 0.0212(7) 0.0158(6) 0.0011(5) 0.0024(5) 0.0034(5)
C14 0.0273(7) 0.0228(7) 0.0227(6) -0.0021(5) 0.0014(5) 0.0015(6)
C15 0.0227(7) 0.0332(8) 0.0293(7) 0.0009(6) 0.0031(6) 0.0008(6)
C16 0.0282(8) 0.0335(8) 0.0244(7) -0.0007(6) 0.0040(6) 0.0111(7)
C17 0.0376(8) 0.0229(7) 0.0225(7) -0.0022(5) 0.0003(6) 0.0067(6)
C18 0.0279(7) 0.0224(7) 0.0209(6) 0.0019(5) 0.0007(5) 0.0001(6)
C21 0.0248(7) 0.0248(7) 0.0222(6) -0.0024(5) 0.0000(5) -0.0006(6)
C22 0.0259(7) 0.0249(7) 0.0235(7) -0.0035(5) -0.0019(5) 0.0015(6)
C23 0.0222(7) 0.0226(7) 0.0227(6) -0.0054(5) -0.0018(5) 0.0019(5)
C24 0.0213(7) 0.0247(7) 0.0294(7) -0.0032(6) 0.0037(6) -0.0006(6)
C25 0.0279(7) 0.0229(7) 0.0309(7) 0.0017(6) 0.0027(6) 0.0007(6)
C26 0.0240(7) 0.0253(7) 0.0321(7) -0.0033(6) 0.0013(6) 0.0060(6)
C27 0.0246(7) 0.0332(8) 0.0254(7) -0.0029(6) 0.0053(6) 0.0013(6)
C28 0.0293(7) 0.0265(8) 0.0230(7) -0.0003(6) 0.0005(5) 0.0005(6)

loop_
_atom_type_symbol
_atom_type_description
_atom_type_scat_dispersion_real
_atom_type_scat_dispersion_imag
_atom_type_scat_source
C C 0.0033 0.0016 'International Tables Vol C Tables 4.2.6.8 and 6.1.1.4'
H H 0.0000 0.0000 'International Tables Vol C Tables 4.2.6.8 and 6.1.1.4'
O O 0.0106 0.0060 'International Tables Vol C Tables 4.2.6.8 and 6.1.1.4'
S S 0.1246 0.1234 'International Tables Vol C Tables 4.2.6.8 and 6.1.1.4'

loop_
_geom_angle_atom_site_label_1
_geom_angle_atom_site_label_2
_geom_angle_atom_site_label_3
_geom_angle
C6 S1 C1 92.01(6)
C2 O1 C3 111.62(11)
C2 C1 C11 127.97(13)
C2 C1 S1 110.95(10)
C11 C1 S1 120.86(10)
C5 O2 C4 110.91(11)
O1 C2 C1 123.50(12)
O1 C2 C5 123.62(12)
C1 C2 C5 112.88(12)
O1 C3 C4 111.20(11)
O1 C3 H31 104.5(9)
C4 C3 H31 109.9(9)
O1 C3 H32 110.2(10)
C4 C3 H32 109.7(10)
H31 C3 H32 111.3(13)
O2 C4 C3 111.60(12)
O2 C4 H42 107.3(10)
C3 C4 H42 109.9(9)
O2 C4 H41 107.1(10)
C3 C4 H41 112.0(10)
H42 C4 H41 108.7(14)
O2 C5 C6 123.28(12)
O2 C5 C2 123.14(12)
C6 C5 C2 113.58(12)
C5 C6 C21 127.61(13)
C5 C6 S1 110.57(10)
C21 C6 S1 121.59(11)
C12 C11 C1 178.03(15)
C11 C12 C13 177.45(15)
C14 C13 C18 119.09(13)
C14 C13 C12 119.57(12)
C18 C13 C12 121.33(13)
C15 C14 C13 120.67(14)
C15 C14 H14 119.2(10)
C13 C14 H14 120.2(10)
C14 C15 C16 119.90(14)
C14 C15 H15 118.4(11)
C16 C15 H15 121.7(11)
C17 C16 C15 119.94(14)
C17 C16 H16 119.6(10)
C15 C16 H16 120.4(11)
C16 C17 C18 120.56(14)
C16 C17 H17 120.5(11)
C18 C17 H17 118.9(11)
C17 C18 C13 119.80(14)
C17 C18 H18 119.9(10)
C13 C18 H18 120.3(10)
C22 C21 C6 176.74(15)
C21 C22 C23 177.78(15)
C24 C23 C28 119.36(13)
C24 C23 C22 120.34(13)
C28 C23 C22 120.29(13)
C25 C24 C23 120.04(14)
C25 C24 H24 120.9(10)
C23 C24 H24 119.0(10)
C24 C25 C26 120.57(14)
C24 C25 H25 120.3(11)
C26 C25 H25 119.2(11)
C25 C26 C27 119.88(14)
C25 C26 H26 118.8(11)
C27 C26 H26 121.3(11)
C28 C27 C26 120.12(14)
C28 C27 H27 119.1(11)
C26 C27 H27 120.7(11)
C27 C28 C23 120.03(14)
C27 C28 H28 119.1(10)
C23 C28 H28 120.8(10)

loop_
_geom_bond_atom_site_label_1
_geom_bond_atom_site_label_2
_geom_bond_distance
S1 C6 1.7372(14)
S1 C1 1.7377(14)
O1 C2 1.3559(16)
O1 C3 1.4531(16)
C1 C2 1.3722(18)
C1 C11 1.4188(19)
O2 C5 1.3608(15)
O2 C4 1.4431(18)
C2 C5 1.4175(19)
C3 C4 1.501(2)
C3 H31 0.994(17)
C3 H32 0.994(17)
C4 H42 0.965(16)
C4 H41 0.993(18)
C5 C6 1.3722(19)
C6 C21 1.4151(19)
C11 C12 1.1977(19)
C12 C13 1.4383(19)
C13 C14 1.399(2)
C13 C18 1.4022(19)
C14 C15 1.385(2)
C14 H14 0.940(17)
C15 C16 1.390(2)
C15 H15 0.958(18)
C16 C17 1.387(2)
C16 H16 0.965(18)
C17 C18 1.389(2)
C17 H17 0.954(18)
C18 H18 0.954(17)
C21 C22 1.199(2)
C22 C23 1.435(2)
C23 C24 1.397(2)
C23 C28 1.404(2)
C24 C25 1.384(2)
C24 H24 0.954(18)
C25 C26 1.386(2)
C25 H25 0.938(19)
C26 C27 1.392(2)
C26 H26 0.950(18)
C27 C28 1.388(2)
C27 H27 0.948(17)
C28 H28 0.979(18)

loop_
_geom_torsion_atom_site_label_1
_geom_torsion_atom_site_label_2
_geom_torsion_atom_site_label_3
_geom_torsion_atom_site_label_4
_geom_torsion
C6 S1 C1 C2 0.34(11)
C6 S1 C1 C11 175.39(12)
C3 O1 C2 C1 -166.27(13)
C3 O1 C2 C5 13.74(18)
C11 C1 C2 O1 5.0(2)
S1 C1 C2 O1 179.57(10)
C11 C1 C2 C5 -175.03(13)
S1 C1 C2 C5 -0.43(15)
C2 O1 C3 C4 -42.98(17)
C5 O2 C4 C3 -46.55(15)
O1 C3 C4 O2 62.17(16)
C4 O2 C5 C6 -163.26(13)
C4 O2 C5 C2 17.02(18)
O1 C2 C5 O2 0.1(2)
C1 C2 C5 O2 -179.95(12)
O1 C2 C5 C6 -179.69(12)
C1 C2 C5 C6 0.31(17)
O2 C5 C6 C21 5.7(2)
C2 C5 C6 C21 -174.60(13)
O2 C5 C6 S1 -179.79(10)
C2 C5 C6 S1 -0.05(15)
C1 S1 C6 C5 -0.17(11)
C1 S1 C6 C21 174.77(12)
C2 C1 C11 C12 109(4)
S1 C1 C11 C12 -65(4)
C1 C11 C12 C13 -8(7)
C11 C12 C13 C14 -4(3)
C11 C12 C13 C18 175(100)
C18 C13 C14 C15 -1.4(2)
C12 C13 C14 C15 178.09(13)
C13 C14 C15 C16 -0.2(2)
C14 C15 C16 C17 1.2(2)
C15 C16 C17 C18 -0.6(2)
C16 C17 C18 C13 -1.0(2)
C14 C13 C18 C17 1.98(19)
C12 C13 C18 C17 -177.48(13)
C5 C6 C21 C22 107(3)
S1 C6 C21 C22 -67(3)
C6 C21 C22 C23 0(7)
C21 C22 C23 C24 94(4)
C21 C22 C23 C28 -85(4)
C28 C23 C24 C25 -0.3(2)
C22 C23 C24 C25 -179.49(13)
C23 C24 C25 C26 -0.1(2)
C24 C25 C26 C27 0.4(2)
C25 C26 C27 C28 -0.2(2)
C26 C27 C28 C23 -0.3(2)
C24 C23 C28 C27 0.5(2)
C22 C23 C28 C27 179.70(13)
